data_4505827
loop_
_publ_author_name
'Jung, Ok-Sang'
'Lee, Young-A'
'Kim, Yun Ju'
'Hong, Jongki'

_publ_section_title
;
 &#x201C;Cyclic Tetramer&#x201D; vs &#x201C;Dimer of Cyclic
 Dimer&#x201D;:&#x2009; Subtle Anion Effects on the Cyclization of AgBF4vs
 AgClO4with Bis(3-pyridyl)dimethylsilane
;
_journal_issue 6
_journal_name_full 'Crystal Growth &amp; Design'
_journal_page_first 497
_journal_paper_doi 10.1021/cg025555f
_journal_volume 2
_journal_year 2002
_chemical_formula_sum 'C24 H32 Ag2 B2 F8 N4 O2 Si2'
_chemical_formula_weight 854.08
_chemical_name_systematic
; 
 ? 
;
_space_group_IT_number 2
_symmetry_space_group_name_Hall '-P 1'
_symmetry_space_group_name_H-M 'P -1'
_atom_sites_solution_hydrogens geom
_atom_sites_solution_primary direct
_atom_sites_solution_secondary difmap
_audit_creation_method SHELXL-97
_cell_angle_alpha 80.821(2)
_cell_angle_beta 83.5804(19)
_cell_angle_gamma 76.8349(16)
_cell_formula_units_Z 2
_cell_length_a 8.5296(3)
_cell_length_b 13.4064(4)
_cell_length_c 14.8556(4)
_cell_measurement_temperature 293(2)
_cell_volume 1627.89(9)
_computing_structure_refinement 'SHELXL-97 (Sheldrick, 1997)'
_computing_structure_solution 'SHELXS-97 (Sheldrick, 1990)'
_diffrn_ambient_temperature 293(2)
_diffrn_measured_fraction_theta_full 0.985
_diffrn_measured_fraction_theta_max 0.985
_diffrn_radiation_monochromator graphite
_diffrn_radiation_source 'fine-focus sealed tube'
_diffrn_radiation_type MoK\a
_diffrn_radiation_wavelength 0.71073
_diffrn_reflns_av_R_equivalents 0.0240
_diffrn_reflns_av_sigmaI/netI 0.0390
_diffrn_reflns_limit_h_max 11
_diffrn_reflns_limit_h_min -11
_diffrn_reflns_limit_k_max 17
_diffrn_reflns_limit_k_min -15
_diffrn_reflns_limit_l_max 15
_diffrn_reflns_limit_l_min -19
_diffrn_reflns_number 11545
_diffrn_reflns_theta_full 27.51
_diffrn_reflns_theta_max 27.51
_diffrn_reflns_theta_min 1.39
_exptl_absorpt_coefficient_mu 1.352
_exptl_crystal_density_diffrn 1.742
_exptl_crystal_density_method 'not measured'
_exptl_crystal_F_000 848
_refine_diff_density_max 1.460
_refine_diff_density_min -1.020
_refine_diff_density_rms 0.232
_refine_ls_extinction_method none
_refine_ls_goodness_of_fit_ref 1.070
_refine_ls_hydrogen_treatment mixed
_refine_ls_matrix_type full
_refine_ls_number_parameters 397
_refine_ls_number_reflns 7370
_refine_ls_number_restraints 0
_refine_ls_restrained_S_all 1.070
_refine_ls_R_factor_all 0.0837
_refine_ls_R_factor_gt 0.0588
_refine_ls_shift/su_max 0.002
_refine_ls_shift/su_mean 0.000
_refine_ls_structure_factor_coef Fsqd
_refine_ls_weighting_details 'calc w=1/[\s^2^(Fo^2^)+(0.0970P)^2^+2.4949P] where P=(Fo^2^+2Fc^2^)/3'
_refine_ls_weighting_scheme calc
_refine_ls_wR_factor_gt 0.1575
_refine_ls_wR_factor_ref 0.1872
_reflns_number_gt 5432
_reflns_number_total 7370
_reflns_threshold_expression >2sigma(I)
_cod_data_source_file cg025555f_s1.cif
_cod_data_source_block si
_cod_database_code 4505827

loop_
_symmetry_equiv_pos_as_xyz
'x, y, z'
'-x, -y, -z'

loop_
_atom_site_label
_atom_site_type_symbol
_atom_site_fract_x
_atom_site_fract_y
_atom_site_fract_z
_atom_site_U_iso_or_equiv
_atom_site_adp_type
_atom_site_occupancy
_atom_site_symmetry_multiplicity
_atom_site_calc_flag
_atom_site_refinement_flags
Ag1 Ag 0.30491(6) 0.01354(4) 0.04844(3) 0.06266(17) Uani 1 1 d .
Ag2 Ag 0.49187(6) 0.66461(4) 0.40885(3) 0.06855(18) Uani 1 1 d .
Si1 Si 0.3700(3) 0.39237(13) 0.16997(12) 0.0727(5) Uani 1 1 d .
Si2 Si -0.02838(18) 0.13160(14) -0.28365(11) 0.0588(4) Uani 1 1 d .
N1 N 0.1904(5) -0.0324(3) -0.0537(3) 0.0521(10) Uani 1 1 d .
N2 N 0.3907(5) 0.0867(3) 0.1444(3) 0.0516(10) Uani 1 1 d .
N3 N 0.3731(6) 0.5472(3) 0.3894(3) 0.0552(10) Uani 1 1 d .
N4 N 0.6211(6) 0.7803(4) 0.4204(3) 0.0579(11) Uani 1 1 d .
C1 C 0.1242(6) 0.0413(4) -0.1194(3) 0.0506(11) Uani 1 1 d .
H1 H 0.1320 0.1090 -0.1174 0.061 Uiso 1 1 calc R
C2 C 0.0453(6) 0.0234(4) -0.1899(3) 0.0493(11) Uani 1 1 d .
C3 C 0.0362(7) -0.0803(5) -0.1900(4) 0.0589(13) Uani 1 1 d .
H3 H -0.0151 -0.0973 -0.2356 0.071 Uiso 1 1 calc R
C4 C 0.1023(8) -0.1561(5) -0.1232(4) 0.0648(14) Uani 1 1 d .
H4 H 0.0955 -0.2243 -0.1232 0.078 Uiso 1 1 calc R
C5 C 0.1790(7) -0.1304(4) -0.0561(4) 0.0577(13) Uani 1 1 d .
H5 H 0.2243 -0.1822 -0.0112 0.069 Uiso 1 1 calc R
C6 C 0.3533(7) 0.1910(4) 0.1359(4) 0.0545(12) Uani 1 1 d .
H6 H 0.2877 0.2267 0.0901 0.065 Uiso 1 1 calc R
C7 C 0.4067(7) 0.2474(4) 0.1911(3) 0.0532(11) Uani 1 1 d .
C8 C 0.5078(7) 0.1920(4) 0.2571(3) 0.0536(12) Uani 1 1 d .
H8 H 0.5494 0.2270 0.2949 0.064 Uiso 1 1 calc R
C9 C 0.5472(6) 0.0856(4) 0.2673(3) 0.0544(12) Uani 1 1 d .
H9 H 0.6128 0.0480 0.3125 0.065 Uiso 1 1 calc R
C10 C 0.4872(6) 0.0366(4) 0.2093(3) 0.0513(11) Uani 1 1 d .
H10 H 0.5151 -0.0352 0.2154 0.062 Uiso 1 1 calc R
C11 C 0.4004(7) 0.5101(4) 0.3084(4) 0.0559(12) Uani 1 1 d .
H11 H 0.4738 0.5354 0.2647 0.067 Uiso 1 1 calc R
C12 C 0.3255(7) 0.4366(4) 0.2865(4) 0.0575(13) Uani 1 1 d .
C13 C 0.2179(8) 0.3997(5) 0.3544(5) 0.0675(15) Uani 1 1 d .
H13 H 0.1641 0.3503 0.3435 0.081 Uiso 1 1 calc R
C14 C 0.1915(8) 0.4361(5) 0.4369(5) 0.0675(15) Uani 1 1 d .
H14 H 0.1209 0.4107 0.4824 0.081 Uiso 1 1 calc R
C15 C 0.2687(7) 0.5100(4) 0.4528(4) 0.0607(13) Uani 1 1 d .
H15 H 0.2481 0.5349 0.5089 0.073 Uiso 1 1 calc R
C16 C 0.5891(7) 0.8344(5) 0.4909(4) 0.0588(13) Uani 1 1 d .
H16 H 0.4995 0.8281 0.5315 0.071 Uiso 1 1 calc R
C17 C 0.6848(8) 0.8989(5) 0.5048(4) 0.0647(15) Uani 1 1 d .
H17 H 0.6612 0.9348 0.5549 0.078 Uiso 1 1 calc R
C18 C 0.1841(7) 0.0897(4) -0.4445(4) 0.0562(12) Uani 1 1 d .
H18 H 0.1186 0.0461 -0.4540 0.067 Uiso 1 1 calc R
C19 C 0.1491(6) 0.1431(4) -0.3691(3) 0.0487(11) Uani 1 1 d .
C20 C 0.7481(7) 0.7927(4) 0.3610(4) 0.0558(12) Uani 1 1 d .
H20 H 0.7684 0.7559 0.3114 0.067 Uiso 1 1 calc R
C21 C 0.1919(15) 0.4462(7) 0.1020(7) 0.126(4) Uani 1 1 d .
H21A H 0.1746 0.5202 0.0914 0.189 Uiso 1 1 calc R
H21B H 0.0980 0.4261 0.1350 0.189 Uiso 1 1 calc R
H21C H 0.2111 0.4199 0.0444 0.189 Uiso 1 1 calc R
C22 C 0.5625(13) 0.4272(6) 0.1155(6) 0.104(3) Uani 1 1 d .
H22A H 0.6481 0.3966 0.1546 0.156 Uiso 1 1 calc R
H22B H 0.5497 0.5011 0.1065 0.156 Uiso 1 1 calc R
H22C H 0.5884 0.4019 0.0576 0.156 Uiso 1 1 calc R
C23 C -0.0964(10) 0.2552(6) -0.2330(6) 0.090(2) Uani 1 1 d .
H23A H -0.0085 0.2683 -0.2048 0.135 Uiso 1 1 calc R
H23B H -0.1848 0.2494 -0.1879 0.135 Uiso 1 1 calc R
H23C H -0.1306 0.3112 -0.2803 0.135 Uiso 1 1 calc R
C24 C -0.1866(8) 0.0966(8) -0.3409(5) 0.088(2) Uani 1 1 d .
H24A H -0.2777 0.0905 -0.2978 0.132 Uiso 1 1 calc R
H24B H -0.1442 0.0319 -0.3635 0.132 Uiso 1 1 calc R
H24C H -0.2198 0.1495 -0.3909 0.132 Uiso 1 1 calc R
B1 B 0.8403(10) 0.2545(6) 0.3921(5) 0.0685(17) Uani 1 1 d .
B2 B 0.5753(10) 0.7467(5) 0.1220(5) 0.0650(17) Uani 1 1 d .
F1 F 0.9138(8) 0.2800(4) 0.4581(4) 0.1218(18) Uani 1 1 d .
F2 F 0.8713(15) 0.2969(7) 0.3051(5) 0.175(3) Uani 1 1 d .
F3 F 0.8170(11) 0.1574(5) 0.4028(5) 0.144(2) Uani 1 1 d .
F4 F 0.6835(9) 0.3075(7) 0.4047(7) 0.175(3) Uani 1 1 d .
F5 F 0.5603(15) 0.7228(11) 0.2083(4) 0.253(7) Uani 1 1 d .
F6 F 0.507(2) 0.8380(7) 0.1104(12) 0.330(10) Uani 1 1 d .
F7 F 0.5016(10) 0.7033(6) 0.0714(5) 0.151(3) Uani 1 1 d .
F8 F 0.7099(15) 0.7690(13) 0.0856(6) 0.243(7) Uani 1 1 d .
OW1 O 0.8040(16) 0.5360(11) 0.3018(11) 0.232(6) Uani 1 1 d .
OW2 O -0.005(2) 0.205(2) 0.3582(19) 0.346(12) Uani 1 1 d .

loop_
_atom_site_aniso_label
_atom_site_aniso_U_11
_atom_site_aniso_U_22
_atom_site_aniso_U_33
_atom_site_aniso_U_23
_atom_site_aniso_U_13
_atom_site_aniso_U_12
Ag1 0.0750(3) 0.0669(3) 0.0568(3) -0.0189(2) -0.0128(2) -0.0264(2)
Ag2 0.0764(3) 0.0658(3) 0.0772(3) -0.0161(2) -0.0098(2) -0.0375(2)
Si1 0.1170(15) 0.0463(8) 0.0574(9) -0.0089(7) -0.0183(9) -0.0158(9)
Si2 0.0438(8) 0.0757(10) 0.0554(8) -0.0030(7) -0.0023(6) -0.0145(7)
N1 0.058(3) 0.059(3) 0.047(2) -0.0183(19) 0.0003(18) -0.021(2)
N2 0.058(2) 0.052(2) 0.050(2) -0.0130(18) -0.0063(18) -0.0175(19)
N3 0.063(3) 0.048(2) 0.061(3) -0.0162(19) -0.006(2) -0.019(2)
N4 0.059(3) 0.066(3) 0.056(2) -0.014(2) -0.003(2) -0.026(2)
C1 0.053(3) 0.053(3) 0.049(3) -0.012(2) 0.001(2) -0.016(2)
C2 0.042(2) 0.061(3) 0.048(2) -0.013(2) 0.0065(19) -0.018(2)
C3 0.057(3) 0.070(4) 0.057(3) -0.022(3) 0.000(2) -0.023(3)
C4 0.081(4) 0.054(3) 0.068(3) -0.016(3) -0.004(3) -0.028(3)
C5 0.072(3) 0.056(3) 0.050(3) -0.008(2) -0.002(2) -0.022(3)
C6 0.063(3) 0.053(3) 0.050(3) -0.005(2) -0.016(2) -0.013(2)
C7 0.068(3) 0.050(3) 0.046(2) -0.012(2) -0.005(2) -0.018(2)
C8 0.067(3) 0.057(3) 0.044(2) -0.012(2) -0.011(2) -0.020(2)
C9 0.052(3) 0.066(3) 0.044(2) -0.006(2) -0.007(2) -0.009(2)
C10 0.055(3) 0.047(3) 0.050(3) -0.002(2) 0.001(2) -0.014(2)
C11 0.065(3) 0.047(3) 0.060(3) -0.012(2) -0.004(2) -0.019(2)
C12 0.071(4) 0.044(3) 0.060(3) -0.007(2) -0.012(3) -0.012(2)
C13 0.067(4) 0.054(3) 0.091(4) -0.023(3) -0.005(3) -0.024(3)
C14 0.062(3) 0.054(3) 0.087(4) -0.013(3) 0.016(3) -0.021(3)
C15 0.067(3) 0.053(3) 0.062(3) -0.014(2) 0.001(3) -0.013(3)
C16 0.066(3) 0.068(3) 0.051(3) -0.014(2) 0.001(2) -0.028(3)
C17 0.078(4) 0.072(4) 0.053(3) -0.021(3) 0.002(3) -0.029(3)
C18 0.058(3) 0.059(3) 0.061(3) -0.012(2) -0.008(2) -0.027(2)
C19 0.045(2) 0.057(3) 0.045(2) -0.002(2) -0.0081(19) -0.014(2)
C20 0.062(3) 0.059(3) 0.053(3) -0.010(2) -0.007(2) -0.021(2)
C21 0.175(10) 0.084(6) 0.107(7) -0.016(5) -0.067(7) 0.024(6)
C22 0.165(9) 0.071(4) 0.078(5) -0.012(4) 0.033(5) -0.046(5)
C23 0.076(5) 0.078(5) 0.100(5) -0.011(4) 0.008(4) 0.008(4)
C24 0.054(4) 0.139(7) 0.074(4) 0.010(4) -0.019(3) -0.036(4)
B1 0.067(4) 0.076(5) 0.071(4) -0.014(3) -0.004(3) -0.031(4)
B2 0.093(5) 0.045(3) 0.063(4) -0.001(3) -0.010(3) -0.030(3)
F1 0.140(5) 0.108(4) 0.133(4) -0.041(3) -0.050(4) -0.023(3)
F2 0.264(11) 0.165(7) 0.111(5) -0.003(5) 0.017(6) -0.101(7)
F3 0.211(7) 0.087(4) 0.151(5) -0.017(3) -0.011(5) -0.067(4)
F4 0.120(5) 0.197(8) 0.224(8) -0.084(7) -0.043(5) -0.015(5)
F5 0.332(13) 0.427(17) 0.074(4) 0.042(6) -0.043(5) -0.271(14)
F6 0.45(2) 0.095(6) 0.43(2) -0.064(9) -0.18(2) 0.058(10)
F7 0.201(7) 0.158(6) 0.134(5) -0.044(4) -0.037(5) -0.095(5)
F8 0.257(11) 0.412(19) 0.132(6) -0.020(8) -0.008(7) -0.237(14)
OW1 0.193(11) 0.204(13) 0.301(16) -0.059(12) -0.045(11) -0.019(9)
OW2 0.233(19) 0.46(4) 0.39(3) -0.22(3) -0.022(18) -0.06(2)

loop_
_atom_type_symbol
_atom_type_description
_atom_type_scat_dispersion_real
_atom_type_scat_dispersion_imag
_atom_type_scat_source
C C 0.0033 0.0016 'International Tables Vol C Tables 4.2.6.8 and 6.1.1.4'
H H 0.0000 0.0000 'International Tables Vol C Tables 4.2.6.8 and 6.1.1.4'
Ag Ag -0.8971 1.1015 'International Tables Vol C Tables 4.2.6.8 and 6.1.1.4'
B B 0.0013 0.0007 'International Tables Vol C Tables 4.2.6.8 and 6.1.1.4'
F F 0.0171 0.0103 'International Tables Vol C Tables 4.2.6.8 and 6.1.1.4'
N N 0.0061 0.0033 'International Tables Vol C Tables 4.2.6.8 and 6.1.1.4'
Si Si 0.0817 0.0704 'International Tables Vol C Tables 4.2.6.8 and 6.1.1.4'
O O 0.0106 0.0060 'International Tables Vol C Tables 4.2.6.8 and 6.1.1.4'

loop_
_geom_angle_atom_site_label_1
_geom_angle_atom_site_label_2
_geom_angle_atom_site_label_3
_geom_angle
_geom_angle_site_symmetry_1
_geom_angle_site_symmetry_3
N2 Ag1 N1 169.37(17) . .
N3 Ag2 N4 176.24(17) . .
C21 Si1 C22 114.6(5) . .
C21 Si1 C7 110.3(4) . .
C22 Si1 C7 107.2(3) . .
C21 Si1 C12 109.3(4) . .
C22 Si1 C12 109.1(3) . .
C7 Si1 C12 106.0(2) . .
C24 Si2 C23 114.2(4) . .
C24 Si2 C19 108.8(3) . .
C23 Si2 C19 108.8(3) . .
C24 Si2 C2 109.2(3) . .
C23 Si2 C2 108.7(3) . .
C19 Si2 C2 107.0(2) . .
C5 N1 C1 117.9(4) . .
C5 N1 Ag1 124.1(4) . .
C1 N1 Ag1 118.0(3) . .
C10 N2 C6 117.5(4) . .
C10 N2 Ag1 124.3(4) . .
C6 N2 Ag1 118.2(3) . .
C15 N3 C11 118.1(5) . .
C15 N3 Ag2 123.2(4) . .
C11 N3 Ag2 118.7(4) . .
C16 N4 C20 118.4(5) . .
C16 N4 Ag2 121.5(4) . .
C20 N4 Ag2 119.7(4) . .
N1 C1 C2 124.6(5) . .
C1 C2 C3 115.6(5) . .
C1 C2 Si2 120.7(4) . .
C3 C2 Si2 123.5(4) . .
C4 C3 C2 120.4(5) . .
C3 C4 C5 119.5(5) . .
N1 C5 C4 121.9(5) . .
N2 C6 C7 123.7(5) . .
C6 C7 C8 116.7(5) . .
C6 C7 Si1 122.5(4) . .
C8 C7 Si1 120.2(4) . .
C9 C8 C7 120.6(5) . .
C10 C9 C8 118.2(5) . .
N2 C10 C9 123.3(5) . .
N3 C11 C12 123.9(5) . .
C11 C12 C13 116.2(5) . .
C11 C12 Si1 120.3(4) . .
C13 C12 Si1 123.6(4) . .
C14 C13 C12 120.1(5) . .
C13 C14 C15 120.2(6) . .
N3 C15 C14 121.5(5) . .
N4 C16 C17 121.6(5) . .
C16 C17 C18 119.9(5) . 2_665
C17 C18 C19 120.1(5) 2_665 .
C20 C19 C18 116.0(5) 2_665 .
C20 C19 Si2 121.4(4) 2_665 .
C18 C19 Si2 122.6(4) . .
N4 C20 C19 124.0(5) . 2_665
F3 B1 F1 117.0(7) . .
F3 B1 F2 115.6(7) . .
F1 B1 F2 117.9(7) . .
F3 B1 F4 99.8(7) . .
F1 B1 F4 103.4(7) . .
F2 B1 F4 97.8(9) . .
F3 B1 OW2 81.4(13) . 1_655
F1 B1 OW2 87.2(10) . 1_655
F2 B1 OW2 70.4(13) . 1_655
F4 B1 OW2 167.1(14) . 1_655
F6 B2 F5 103.2(12) . .
F6 B2 F8 91.0(12) . .
F5 B2 F8 117.9(8) . .
F6 B2 F7 103.9(10) . .
F5 B2 F7 118.5(7) . .
F8 B2 F7 115.5(8) . .
B1 F2 OW2 56.6(9) . 1_655
B1 F3 OW2 50.9(9) . 1_655
B1 OW2 F2 53.1(9) 1_455 1_455
B1 OW2 F3 47.7(8) 1_455 1_455
F2 OW2 F3 84.4(10) 1_455 1_455

loop_
_geom_bond_atom_site_label_1
_geom_bond_atom_site_label_2
_geom_bond_distance
_geom_bond_site_symmetry_2
Ag1 N2 2.130(4) .
Ag1 N1 2.130(4) .
Ag2 N3 2.127(4) .
Ag2 N4 2.135(4) .
Si1 C21 1.860(9) .
Si1 C22 1.871(9) .
Si1 C7 1.877(5) .
Si1 C12 1.890(6) .
Si2 C24 1.853(7) .
Si2 C23 1.874(8) .
Si2 C19 1.882(5) .
Si2 C2 1.890(6) .
N1 C5 1.345(7) .
N1 C1 1.345(7) .
N2 C10 1.334(7) .
N2 C6 1.350(7) .
N3 C15 1.339(7) .
N3 C11 1.352(7) .
N4 C16 1.336(7) .
N4 C20 1.342(7) .
C1 C2 1.385(7) .
C2 C3 1.410(8) .
C3 C4 1.370(9) .
C4 C5 1.378(8) .
C6 C7 1.376(7) .
C7 C8 1.386(8) .
C8 C9 1.377(8) .
C9 C10 1.366(8) .
C11 C12 1.385(8) .
C12 C13 1.395(9) .
C13 C14 1.368(9) .
C14 C15 1.370(8) .
C16 C17 1.368(8) .
C17 C18 1.374(8) 2_665
C18 C17 1.374(8) 2_665
C18 C19 1.392(7) .
C19 C20 1.388(7) 2_665
C20 C19 1.388(7) 2_665
B1 F3 1.343(9) .
B1 F1 1.347(9) .
B1 F2 1.350(10) .
B1 F4 1.372(11) .
B1 OW2 1.41(2) 1_655
B2 F6 1.223(11) .
B2 F5 1.270(9) .
B2 F8 1.291(11) .
B2 F7 1.308(9) .
F2 OW2 1.59(3) 1_655
F3 OW2 1.80(2) 1_655
OW2 B1 1.41(2) 1_455
OW2 F2 1.59(3) 1_455
OW2 F3 1.80(2) 1_455
